data_1521764
loop_
_publ_author_name
'Pierrard, A.'
'Gredin, P.'
'Dupont, N.'
'de Kozak, A.'
'Bouree-Vigneron, F.'
'Rosenman, I.'
'Andre, G.'

_publ_section_title
;
 Magnetic structure and properties of Pb8 Fe(II) Fe(III)2 F24 : a 1-D
 ferrimagnetic chain compound exhibiting a spin-flop transition
;
_journal_name_full 'Journal of Alloys Compd.'
_journal_page_first 44
_journal_page_last 51
_journal_volume 291
_journal_year 1999
_chemical_formula_sum 'F24 Fe3 Pb8'
_chemical_name_systematic 'Pb8 (Fe Fe2 F24)'
_space_group_IT_number 2
_symmetry_space_group_name_Hall '-P 1 (1/2*x+1/2*y,1/2*x-1/2*y,-z)'
_symmetry_space_group_name_H-M 'C -1'
_cell_angle_alpha 89.625
_cell_angle_beta 105.583
_cell_angle_gamma 89.509
_cell_formula_units_Z 2
_cell_length_a 20.133
_cell_length_b 5.6006
_cell_length_c 9.4344
_cell_volume 1024.610
_citation_journal_id_ASTM JALCEU
_cod_data_source_file Pierrard_JALCEU_1999_5.cif
_cod_data_source_block F24Fe3Pb8
_cod_original_cell_volume 1024.61
_cod_original_sg_symbol_H-M 'P -1 (a+b,a-b,-c)'
_cod_database_code 1521764

loop_
_symmetry_equiv_pos_as_xyz
x,y,z
-x,-y,-z
x+1/2,y+1/2,z
-x+1/2,-y+1/2,-z

loop_
_atom_site_label
_atom_site_type_symbol
_atom_site_fract_x
_atom_site_fract_y
_atom_site_fract_z
_atom_site_occupancy
_atom_site_U_iso_or_equiv
Pb1 Pb+2 0.7236 0.0063 0.6387 1 0.0
Pb4 Pb+2 0.0852 0.0034 0.4383 1 0.0
Pb3 Pb+2 0.8232 -0.0029 0.1023 1 0.0
Fe1 Fe+2 0 0 0 1 0.0
Pb2 Pb+2 0.6317 0.0085 0.1701 1 0.0
F9 F-1 0.4128 0.184 0.3686 1 0.0
F7 F-1 0.4469 0.2772 0.1139 1 0.0
F10 F-1 0.5475 0.0493 0.339 1 0.0
F8 F-1 0.9786 0.3131 0.0979 1 0.0
F12 F-1 0.2283 0.2615 0.1342 1 0.0
F3 F-1 0.6835 0.2466 0.387 1 0.0
F2 F-1 0.1787 0.2511 0.396 1 0.0
F6 F-1 0.8227 0.06 0.3564 1 0.0
F1 F-1 0.7241 0.255 0.1233 1 0.0
F11 F-1 0.9097 0.0406 0.8573 1 0.0
F4 F-1 0.6415 0.0618 0.8597 1 0.0
F5 F-1 0.9562 0.212 0.3625 1 0.0
Fe2 Fe+3 0.546 0.0038 0.7491 1 0.0
